data_4110167
loop_
_publ_author_name
'Eleuterio \'Alvarez'
'Salvador Conejero'
'Patricia Lara'
'Jorge A. L\'opez'
'Margarita Paneque'
'Ana Petronilho'
'Manuel L. Poveda'
'Diego del R\'io'
'Oracio Serrano'
'Ernesto Carmona'

_publ_section_title
;
 Rearrangement of Pyridine to Its 2-Carbene Tautomer Mediated by Iridium
;
_journal_name_full 'Journal of the American Chemical Society'
_journal_page_first 14130
_journal_page_last 14131
_journal_paper_doi 10.1021/ja075685i
_journal_volume 129
_journal_year 2007
_chemical_formula_moiety 'C41 H43 B Ir N7'
_chemical_formula_sum 'C41 H43 B Ir N7'
_chemical_formula_weight 836.83
_chemical_name_systematic
; 
 ? 
;
_space_group_IT_number 2
_symmetry_cell_setting triclinic
_symmetry_Int_Tables_number 2
_symmetry_space_group_name_Hall '-P 1'
_symmetry_space_group_name_H-M 'P -1'
_atom_sites_solution_hydrogens geom
_atom_sites_solution_primary direct
_atom_sites_solution_secondary difmap
_audit_creation_method SHELXL-97
_cell_angle_alpha 82.188(2)
_cell_angle_beta 84.577(2)
_cell_angle_gamma 78.367(2)
_cell_formula_units_Z 2
_cell_length_a 10.0550(5)
_cell_length_b 12.9426(6)
_cell_length_c 13.8766(7)
_cell_measurement_reflns_used 9425
_cell_measurement_temperature 100(2)
_cell_measurement_theta_max 30.46
_cell_measurement_theta_min 2.47
_cell_volume 1748.17(15)
_computing_cell_refinement 'SAINT+ v. 7.06 a (Bruker AXS, 2003)'
_computing_data_collection 'APEX-W2K-NT v. 1.0 (Bruker AXS, 2004)'
_computing_data_reduction 'SAINT+ v. 7.06 a (Bruker AXS, 2001)'
_computing_molecular_graphics 'XP, SHELXTL v. 6.10 (Bruker, 2000)'
_computing_publication_material 'XCIF, SHELXTL v. 6.12 (Bruker, 2001)'
_computing_structure_refinement 'SHELXL-97 (Sheldrick, 1997)'
_computing_structure_solution 'SHELXS-97 (Sheldrick, 1990)'
_diffrn_ambient_temperature 100(2)
_diffrn_detector_area_resol_mean 8.26
_diffrn_measured_fraction_theta_full 0.991
_diffrn_measured_fraction_theta_max 0.975
_diffrn_measurement_device_type
;
 Bruker-Nonius X8kappa APEX II CCD area detector'
;
_diffrn_measurement_method 'phi and omega scans with narrow frames'
_diffrn_radiation_monochromator graphite
_diffrn_radiation_source 'fine-focus sealed tube'
_diffrn_radiation_type MoK\a
_diffrn_radiation_wavelength 0.71073
_diffrn_reflns_av_R_equivalents 0.0446
_diffrn_reflns_av_sigmaI/netI 0.0341
_diffrn_reflns_limit_h_max 14
_diffrn_reflns_limit_h_min -14
_diffrn_reflns_limit_k_max 18
_diffrn_reflns_limit_k_min -18
_diffrn_reflns_limit_l_max 19
_diffrn_reflns_limit_l_min -19
_diffrn_reflns_number 86643
_diffrn_reflns_theta_full 25.00
_diffrn_reflns_theta_max 30.58
_diffrn_reflns_theta_min 1.48
_diffrn_standards_decay_% 0
_exptl_absorpt_coefficient_mu 3.860
_exptl_absorpt_correction_T_max 0.1976
_exptl_absorpt_correction_T_min 0.1353
_exptl_absorpt_correction_type multi-scan
_exptl_absorpt_process_details
;
 SADABS: Area-Detector Absorption Correction. Bruker-AXS
 within v. 7.06 a (Bruker AXS, 2003); ratio of minimum to maximum
 apparent transmission:  0.557670m
;
_exptl_crystal_colour yellow
_exptl_crystal_density_diffrn 1.590
_exptl_crystal_description prism
_exptl_crystal_F_000 840
_exptl_crystal_size_max 0.55
_exptl_crystal_size_mid 0.50
_exptl_crystal_size_min 0.43
_refine_diff_density_max 2.888
_refine_diff_density_min -1.672
_refine_diff_density_rms 0.137
_refine_ls_extinction_method none
_refine_ls_goodness_of_fit_ref 1.051
_refine_ls_hydrogen_treatment mixed
_refine_ls_matrix_type full
_refine_ls_number_parameters 457
_refine_ls_number_reflns 10478
_refine_ls_number_restraints 1
_refine_ls_restrained_S_all 1.051
_refine_ls_R_factor_all 0.0337
_refine_ls_R_factor_gt 0.0271
_refine_ls_shift/su_max 0.003
_refine_ls_shift/su_mean 0.000
_refine_ls_structure_factor_coef Fsqd
_refine_ls_weighting_details 'calc w=1/[\s^2^(Fo^2^)+(0.0350P)^2^+1.7115P] where P=(Fo^2^+2Fc^2^)/3'
_refine_ls_weighting_scheme calc
_refine_ls_wR_factor_gt 0.0612
_refine_ls_wR_factor_ref 0.0641
_reflns_number_gt 9464
_reflns_number_total 10478
_reflns_threshold_expression >2sigma(I)
_cod_data_source_file ja075685isi20070730_122852.cif
_cod_data_source_block ea02207a
_cod_database_code 4110167

loop_
_symmetry_equiv_pos_as_xyz
'x, y, z'
'-x, -y, -z'

loop_
_atom_site_label
_atom_site_type_symbol
_atom_site_fract_x
_atom_site_fract_y
_atom_site_fract_z
_atom_site_U_iso_or_equiv
_atom_site_adp_type
_atom_site_occupancy
_atom_site_symmetry_multiplicity
_atom_site_calc_flag
_atom_site_refinement_flags
Ir1 Ir 0.126148(9) 0.218664(7) 0.712855(6) 0.01041(3) Uani 1 1 d .
N1 N 0.0175(2) 0.10056(17) 0.77049(16) 0.0133(4) Uani 1 1 d .
N2 N -0.1149(2) 0.10983(18) 0.75079(16) 0.0152(4) Uani 1 1 d .
N3 N -0.0516(2) 0.32803(17) 0.75425(16) 0.0135(4) Uani 1 1 d .
N4 N -0.1763(2) 0.30780(18) 0.73933(17) 0.0157(4) Uani 1 1 d .
N5 N 0.0324(2) 0.21509(17) 0.57707(16) 0.0135(4) Uani 1 1 d .
N6 N -0.1051(2) 0.21593(17) 0.58743(16) 0.0143(4) Uani 1 1 d .
N7 N 0.1776(2) 0.42691(19) 0.63303(18) 0.0189(5) Uani 1 1 d D
H7N H 0.0881(19) 0.444(3) 0.640(3) 0.023 Uiso 1 1 d D
C1 C 0.0593(3) 0.0026(2) 0.81646(19) 0.0147(5) Uani 1 1 d .
C2 C -0.0500(3) -0.0524(2) 0.8264(2) 0.0203(5) Uani 1 1 d .
H2 H -0.0502 -0.1230 0.8560 0.024 Uiso 1 1 d R
C3 C -0.1563(3) 0.0180(2) 0.7840(2) 0.0201(5) Uani 1 1 d .
H3 H -0.2445 0.0040 0.7791 0.024 Uiso 1 1 d R
C4 C 0.2005(3) -0.0307(2) 0.84653(19) 0.0146(5) Uani 1 1 d .
C5 C 0.3056(3) 0.0123(2) 0.78930(19) 0.0145(5) Uani 1 1 d .
C6 C 0.4383(3) -0.0196(2) 0.8186(2) 0.0175(5) Uani 1 1 d .
H6 H 0.5089 0.0101 0.7816 0.021 Uiso 1 1 d R
C7 C 0.4713(3) -0.0934(2) 0.9004(2) 0.0200(5) Uani 1 1 d .
C8 C 0.3659(3) -0.1331(2) 0.9553(2) 0.0187(5) Uani 1 1 d .
H8 H 0.3864 -0.1830 1.0112 0.022 Uiso 1 1 d R
C9 C 0.2313(3) -0.1024(2) 0.93114(19) 0.0160(5) Uani 1 1 d .
C10 C 0.2787(3) 0.0852(2) 0.69554(19) 0.0156(5) Uani 1 1 d .
H10A H 0.2522 0.0448 0.6472 0.019 Uiso 1 1 d R
H10B H 0.3639 0.1091 0.6691 0.019 Uiso 1 1 d R
C11 C 0.6173(3) -0.1302(3) 0.9261(3) 0.0303(7) Uani 1 1 d .
H11A H 0.6497 -0.0718 0.9487 0.045 Uiso 1 1 d R
H11B H 0.6739 -0.1527 0.8684 0.045 Uiso 1 1 d R
H11C H 0.6230 -0.1902 0.9780 0.045 Uiso 1 1 d R
C12 C 0.1238(3) -0.1478(2) 0.9976(2) 0.0200(5) Uani 1 1 d .
H12A H 0.1021 -0.2080 0.9705 0.030 Uiso 1 1 d R
H12B H 0.0415 -0.0929 1.0031 0.030 Uiso 1 1 d R
H12C H 0.1580 -0.1719 1.0623 0.030 Uiso 1 1 d R
C13 C -0.0707(3) 0.3947(2) 0.82362(19) 0.0149(5) Uani 1 1 d .
C14 C -0.2111(3) 0.4190(2) 0.8519(2) 0.0178(5) Uani 1 1 d .
H14 H -0.2541 0.4650 0.8983 0.021 Uiso 1 1 d R
C15 C -0.2723(3) 0.3621(2) 0.7984(2) 0.0176(5) Uani 1 1 d .
H15 H -0.3669 0.3612 0.8022 0.021 Uiso 1 1 d R
C16 C 0.0492(3) 0.4287(2) 0.85344(18) 0.0151(5) Uani 1 1 d .
C17 C 0.1726(3) 0.3537(2) 0.86055(18) 0.0140(5) Uani 1 1 d .
C18 C 0.2909(3) 0.3907(2) 0.87371(19) 0.0158(5) Uani 1 1 d .
H18 H 0.3744 0.3413 0.8790 0.019 Uiso 1 1 d R
C19 C 0.2895(3) 0.4978(2) 0.87920(19) 0.0178(5) Uani 1 1 d .
C20 C 0.1649(3) 0.5688(2) 0.8769(2) 0.0198(5) Uani 1 1 d .
H20 H 0.1625 0.6413 0.8834 0.024 Uiso 1 1 d R
C21 C 0.0441(3) 0.5362(2) 0.8654(2) 0.0175(5) Uani 1 1 d .
C22 C 0.1829(3) 0.2378(2) 0.84992(18) 0.0141(5) Uani 1 1 d .
H22A H 0.1230 0.2063 0.9015 0.017 Uiso 1 1 d R
H22B H 0.2776 0.1997 0.8584 0.017 Uiso 1 1 d R
C23 C 0.4202(3) 0.5365(2) 0.8845(2) 0.0242(6) Uani 1 1 d .
H23A H 0.4823 0.4827 0.9240 0.036 Uiso 1 1 d R
H23B H 0.4004 0.6028 0.9143 0.036 Uiso 1 1 d R
H23C H 0.4628 0.5490 0.8186 0.036 Uiso 1 1 d R
C24 C -0.0868(3) 0.6182(2) 0.8656(2) 0.0242(6) Uani 1 1 d .
H24A H -0.1402 0.6069 0.9276 0.036 Uiso 1 1 d R
H24B H -0.1395 0.6114 0.8117 0.036 Uiso 1 1 d R
H24C H -0.0652 0.6896 0.8577 0.036 Uiso 1 1 d R
C25 C 0.0691(3) 0.2151(2) 0.48135(19) 0.0156(5) Uani 1 1 d .
C26 C -0.0442(3) 0.2145(2) 0.4299(2) 0.0199(5) Uani 1 1 d .
H26 H -0.0464 0.2135 0.3618 0.024 Uiso 1 1 d R
C27 C -0.1520(3) 0.2156(2) 0.4996(2) 0.0171(5) Uani 1 1 d .
H27 H -0.2436 0.2161 0.4876 0.021 Uiso 1 1 d R
C28 C 0.2102(3) 0.2191(2) 0.43927(18) 0.0148(5) Uani 1 1 d .
C29 C 0.2441(3) 0.3176(2) 0.40272(19) 0.0163(5) Uani 1 1 d .
C30 C 0.3761(3) 0.3212(2) 0.36159(19) 0.0173(5) Uani 1 1 d .
H30 H 0.3993 0.3879 0.3371 0.021 Uiso 1 1 d R
C31 C 0.4741(3) 0.2289(2) 0.3559(2) 0.0189(5) Uani 1 1 d .
C32 C 0.4375(3) 0.1320(2) 0.3902(2) 0.0203(5) Uani 1 1 d .
H32 H 0.5036 0.0686 0.3863 0.024 Uiso 1 1 d R
C33 C 0.3061(3) 0.1247(2) 0.4304(2) 0.0181(5) Uani 1 1 d .
C34 C 0.1385(3) 0.4193(2) 0.4003(2) 0.0215(5) Uani 1 1 d .
H34A H 0.0852 0.4264 0.3433 0.032 Uiso 1 1 d R
H34B H 0.1841 0.4801 0.3961 0.032 Uiso 1 1 d R
H34C H 0.0778 0.4172 0.4598 0.032 Uiso 1 1 d R
C35 C 0.6153(3) 0.2322(2) 0.3076(2) 0.0229(6) Uani 1 1 d .
H35A H 0.6818 0.1758 0.3407 0.034 Uiso 1 1 d R
H35B H 0.6382 0.3014 0.3121 0.034 Uiso 1 1 d R
H35C H 0.6170 0.2215 0.2389 0.034 Uiso 1 1 d R
C36 C 0.2669(3) 0.0172(2) 0.4558(2) 0.0228(6) Uani 1 1 d .
H36A H 0.2300 -0.0021 0.3993 0.034 Uiso 1 1 d R
H36B H 0.1978 0.0198 0.5107 0.034 Uiso 1 1 d R
H36C H 0.3474 -0.0361 0.4740 0.034 Uiso 1 1 d R
C37 C 0.2393(2) 0.32354(19) 0.65746(18) 0.0119(4) Uani 1 1 d .
C38 C 0.3838(3) 0.3089(2) 0.6470(2) 0.0185(5) Uani 1 1 d G
H38 H 0.4357 0.2394 0.6612 0.022 Uiso 1 1 d R
C39 C 0.4511(3) 0.3910(2) 0.6174(2) 0.0219(6) Uani 1 1 d .
H39 H 0.5478 0.3774 0.6120 0.026 Uiso 1 1 d R
C40 C 0.3791(3) 0.4949(2) 0.5951(2) 0.0240(6) Uani 1 1 d .
H40 H 0.4252 0.5522 0.5746 0.029 Uiso 1 1 d R
C41 C 0.2405(3) 0.5108(2) 0.6037(2) 0.0229(6) Uani 1 1 d .
H41 H 0.1881 0.5800 0.5892 0.027 Uiso 1 1 d R
B1 B -0.1840(3) 0.2109(2) 0.6882(2) 0.0152(5) Uani 1 1 d .
H1 H -0.2811 0.2077 0.6811 0.018 Uiso 1 1 d R

loop_
_atom_site_aniso_label
_atom_site_aniso_U_11
_atom_site_aniso_U_22
_atom_site_aniso_U_33
_atom_site_aniso_U_23
_atom_site_aniso_U_13
_atom_site_aniso_U_12
Ir1 0.00973(5) 0.00968(5) 0.01074(5) 0.00028(3) 0.00046(3) -0.00087(3)
N1 0.0115(9) 0.0134(10) 0.0141(10) 0.0007(8) 0.0004(7) -0.0023(8)
N2 0.0120(10) 0.0164(10) 0.0167(11) 0.0003(9) 0.0004(8) -0.0034(8)
N3 0.0115(9) 0.0129(10) 0.0152(10) -0.0007(8) -0.0009(7) -0.0010(8)
N4 0.0104(9) 0.0172(11) 0.0186(11) -0.0016(9) -0.0010(8) -0.0010(8)
N5 0.0116(9) 0.0128(10) 0.0154(10) -0.0005(8) -0.0003(8) -0.0021(8)
N6 0.0127(10) 0.0141(10) 0.0155(10) -0.0007(8) 0.0001(8) -0.0028(8)
N7 0.0145(10) 0.0170(11) 0.0233(12) 0.0015(9) 0.0005(9) -0.0020(9)
C1 0.0145(11) 0.0150(12) 0.0135(12) -0.0009(9) 0.0008(9) -0.0015(9)
C2 0.0199(13) 0.0157(12) 0.0249(14) 0.0016(11) -0.0002(10) -0.0060(10)
C3 0.0181(12) 0.0187(13) 0.0237(14) 0.0028(11) 0.0000(10) -0.0085(10)
C4 0.0175(12) 0.0107(11) 0.0147(12) -0.0013(9) 0.0006(9) -0.0013(9)
C5 0.0155(11) 0.0119(11) 0.0151(12) -0.0030(9) -0.0005(9) 0.0002(9)
C6 0.0159(12) 0.0166(12) 0.0188(13) 0.0000(10) 0.0004(9) -0.0029(10)
C7 0.0179(12) 0.0185(13) 0.0219(14) 0.0013(11) -0.0041(10) -0.0007(10)
C8 0.0230(13) 0.0147(12) 0.0161(12) 0.0034(10) -0.0019(10) -0.0016(10)
C9 0.0206(12) 0.0121(11) 0.0142(12) -0.0017(10) 0.0014(9) -0.0017(9)
C10 0.0153(11) 0.0147(12) 0.0140(12) -0.0004(10) 0.0020(9) 0.0016(9)
C11 0.0212(14) 0.0340(17) 0.0310(17) 0.0123(14) -0.0063(12) -0.0032(12)
C12 0.0243(14) 0.0172(13) 0.0166(13) 0.0013(10) 0.0024(10) -0.0033(11)
C13 0.0147(11) 0.0135(11) 0.0151(12) -0.0016(10) 0.0018(9) -0.0007(9)
C14 0.0151(12) 0.0170(12) 0.0187(13) -0.0027(10) 0.0021(9) 0.0015(10)
C15 0.0129(11) 0.0195(13) 0.0182(13) -0.0001(10) 0.0010(9) -0.0007(10)
C16 0.0165(12) 0.0167(12) 0.0118(11) -0.0038(10) 0.0021(9) -0.0029(9)
C17 0.0162(11) 0.0172(12) 0.0084(11) -0.0026(9) 0.0019(8) -0.0031(9)
C18 0.0144(11) 0.0181(12) 0.0140(12) -0.0028(10) 0.0003(9) -0.0012(9)
C19 0.0180(12) 0.0214(13) 0.0153(12) -0.0052(10) 0.0010(9) -0.0058(10)
C20 0.0219(13) 0.0163(12) 0.0219(14) -0.0068(11) 0.0005(10) -0.0031(10)
C21 0.0191(12) 0.0148(12) 0.0177(13) -0.0063(10) 0.0007(10) 0.0006(10)
C22 0.0142(11) 0.0142(11) 0.0123(11) 0.0011(9) -0.0004(9) -0.0007(9)
C23 0.0201(13) 0.0239(14) 0.0309(16) -0.0059(12) -0.0015(11) -0.0083(11)
C24 0.0210(13) 0.0175(13) 0.0334(16) -0.0109(12) -0.0010(11) 0.0031(11)
C25 0.0174(12) 0.0154(12) 0.0135(12) -0.0007(10) 0.0011(9) -0.0036(9)
C26 0.0210(13) 0.0234(14) 0.0157(12) -0.0011(11) -0.0030(10) -0.0054(11)
C27 0.0180(12) 0.0161(12) 0.0174(12) 0.0018(10) -0.0048(9) -0.0046(10)
C28 0.0159(11) 0.0174(12) 0.0107(11) -0.0017(9) -0.0004(9) -0.0023(9)
C29 0.0180(12) 0.0169(12) 0.0134(12) -0.0024(10) -0.0004(9) -0.0018(10)
C30 0.0190(12) 0.0167(12) 0.0156(12) -0.0012(10) 0.0009(9) -0.0038(10)
C31 0.0189(12) 0.0227(13) 0.0149(12) -0.0049(11) 0.0010(9) -0.0030(10)
C32 0.0201(13) 0.0196(13) 0.0198(13) -0.0070(11) 0.0003(10) 0.0020(10)
C33 0.0234(13) 0.0162(12) 0.0145(12) -0.0029(10) -0.0011(10) -0.0028(10)
C34 0.0214(13) 0.0179(13) 0.0214(14) 0.0017(11) 0.0023(10) 0.0008(10)
C35 0.0177(13) 0.0239(14) 0.0267(15) -0.0061(12) 0.0020(11) -0.0027(11)
C36 0.0310(15) 0.0167(13) 0.0206(14) -0.0012(11) -0.0007(11) -0.0057(11)
C37 0.0139(11) 0.0107(11) 0.0101(11) 0.0010(9) 0.0001(8) -0.0018(9)
C38 0.0152(12) 0.0165(12) 0.0220(14) 0.0011(11) -0.0006(10) -0.0015(10)
C39 0.0144(12) 0.0270(15) 0.0236(14) -0.0001(12) 0.0009(10) -0.0051(11)
C40 0.0273(15) 0.0200(14) 0.0257(15) 0.0001(12) 0.0036(11) -0.0113(11)
C41 0.0242(14) 0.0156(13) 0.0265(15) 0.0028(11) 0.0011(11) -0.0031(11)
B1 0.0124(12) 0.0163(13) 0.0167(13) -0.0002(11) -0.0008(10) -0.0034(10)

loop_
_atom_type_symbol
_atom_type_description
_atom_type_scat_dispersion_real
_atom_type_scat_dispersion_imag
_atom_type_scat_source
C C 0.0033 0.0016 'International Tables Vol C Tables 4.2.6.8 and 6.1.1.4'
H H 0.0000 0.0000 'International Tables Vol C Tables 4.2.6.8 and 6.1.1.4'
B B 0.0013 0.0007 'International Tables Vol C Tables 4.2.6.8 and 6.1.1.4'
N N 0.0061 0.0033 'International Tables Vol C Tables 4.2.6.8 and 6.1.1.4'
Ir Ir -1.4442 7.9887 'International Tables Vol C Tables 4.2.6.8 and 6.1.1.4'

loop_
_geom_angle_atom_site_label_1
_geom_angle_atom_site_label_2
_geom_angle_atom_site_label_3
_geom_angle
C37 Ir1 N1 176.43(9)
C37 Ir1 C10 95.45(10)
N1 Ir1 C10 80.99(9)
C37 Ir1 C22 86.91(10)
N1 Ir1 C22 93.05(9)
C10 Ir1 C22 94.24(10)
C37 Ir1 N3 97.77(9)
N1 Ir1 N3 85.76(8)
C10 Ir1 N3 166.15(9)
C22 Ir1 N3 82.37(9)
C37 Ir1 N5 95.72(9)
N1 Ir1 N5 84.93(8)
C10 Ir1 N5 95.10(9)
C22 Ir1 N5 170.01(9)
N3 Ir1 N5 87.72(8)
C1 N1 N2 108.1(2)
C1 N1 Ir1 130.86(17)
N2 N1 Ir1 120.31(16)
C3 N2 N1 109.1(2)
C3 N2 B1 131.7(2)
N1 N2 B1 118.9(2)
C13 N3 N4 107.6(2)
C13 N3 Ir1 129.43(17)
N4 N3 Ir1 118.54(15)
C15 N4 N3 108.9(2)
C15 N4 B1 128.8(2)
N3 N4 B1 119.5(2)
C25 N5 N6 106.5(2)
C25 N5 Ir1 138.54(17)
N6 N5 Ir1 114.95(16)
C27 N6 N5 109.8(2)
C27 N6 B1 128.2(2)
N5 N6 B1 121.9(2)
C41 N7 C37 126.7(2)
C41 N7 H7N 115(2)
C37 N7 H7N 118(2)
N1 C1 C2 108.5(2)
N1 C1 C4 120.3(2)
C2 C1 C4 131.3(2)
C3 C2 C1 105.5(2)
C3 C2 H2 127.3
C1 C2 H2 127.2
N2 C3 C2 108.9(2)
N2 C3 H3 125.6
C2 C3 H3 125.6
C9 C4 C5 119.9(2)
C9 C4 C1 121.3(2)
C5 C4 C1 118.7(2)
C6 C5 C4 118.2(2)
C6 C5 C10 119.9(2)
C4 C5 C10 121.8(2)
C5 C6 C7 122.6(2)
C5 C6 H6 118.7
C7 C6 H6 118.7
C8 C7 C6 117.7(2)
C8 C7 C11 121.4(3)
C6 C7 C11 120.8(3)
C7 C8 C9 122.3(2)
C7 C8 H8 118.8
C9 C8 H8 118.9
C8 C9 C4 119.2(2)
C8 C9 C12 118.0(2)
C4 C9 C12 122.8(2)
C5 C10 Ir1 113.39(17)
C5 C10 H10A 108.9
Ir1 C10 H10A 108.9
C5 C10 H10B 108.9
Ir1 C10 H10B 108.9
H10A C10 H10B 107.7
C7 C11 H11A 109.5
C7 C11 H11B 109.5
H11A C11 H11B 109.5
C7 C11 H11C 109.5
H11A C11 H11C 109.5
H11B C11 H11C 109.5
C9 C12 H12A 109.5
C9 C12 H12B 109.5
H12A C12 H12B 109.5
C9 C12 H12C 109.5
H12A C12 H12C 109.5
H12B C12 H12C 109.5
N3 C13 C14 108.7(2)
N3 C13 C16 118.4(2)
C14 C13 C16 132.9(2)
C15 C14 C13 105.6(2)
C15 C14 H14 127.2
C13 C14 H14 127.2
N4 C15 C14 109.1(2)
N4 C15 H15 125.4
C14 C15 H15 125.4
C21 C16 C17 120.8(2)
C21 C16 C13 120.5(2)
C17 C16 C13 118.4(2)
C18 C17 C16 117.9(2)
C18 C17 C22 119.2(2)
C16 C17 C22 122.8(2)
C19 C18 C17 122.1(2)
C19 C18 H18 119.0
C17 C18 H18 119.0
C18 C19 C20 118.5(2)
C18 C19 C23 120.7(2)
C20 C19 C23 120.8(2)
C21 C20 C19 121.8(2)
C21 C20 H20 119.1
C19 C20 H20 119.1
C20 C21 C16 118.7(2)
C20 C21 C24 118.2(2)
C16 C21 C24 123.1(2)
C17 C22 Ir1 111.18(17)
C17 C22 H22A 109.4
Ir1 C22 H22A 109.4
C17 C22 H22B 109.4
Ir1 C22 H22B 109.4
H22A C22 H22B 108.0
C19 C23 H23A 109.5
C19 C23 H23B 109.5
H23A C23 H23B 109.5
C19 C23 H23C 109.5
H23A C23 H23C 109.5
H23B C23 H23C 109.5
C21 C24 H24A 109.5
C21 C24 H24B 109.5
H24A C24 H24B 109.5
C21 C24 H24C 109.5
H24A C24 H24C 109.5
H24B C24 H24C 109.5
N5 C25 C26 110.0(2)
N5 C25 C28 123.1(2)
C26 C25 C28 126.8(2)
C27 C26 C25 105.3(2)
C27 C26 H26 127.4
C25 C26 H26 127.4
N6 C27 C26 108.4(2)
N6 C27 H27 125.8
C26 C27 H27 125.8
C29 C28 C33 120.2(2)
C29 C28 C25 119.3(2)
C33 C28 C25 120.4(2)
C28 C29 C30 119.3(2)
C28 C29 C34 121.4(2)
C30 C29 C34 119.2(2)
C31 C30 C29 121.4(3)
C31 C30 H30 119.3
C29 C30 H30 119.3
C32 C31 C30 118.4(2)
C32 C31 C35 120.0(3)
C30 C31 C35 121.4(3)
C31 C32 C33 122.0(3)
C31 C32 H32 119.0
C33 C32 H32 119.0
C32 C33 C28 118.6(2)
C32 C33 C36 119.9(3)
C28 C33 C36 121.4(2)
C29 C34 H34A 109.5
C29 C34 H34B 109.5
H34A C34 H34B 109.5
C29 C34 H34C 109.5
H34A C34 H34C 109.5
H34B C34 H34C 109.5
C31 C35 H35A 109.5
C31 C35 H35B 109.5
H35A C35 H35B 109.5
C31 C35 H35C 109.5
H35A C35 H35C 109.5
H35B C35 H35C 109.5
C33 C36 H36A 109.5
C33 C36 H36B 109.5
H36A C36 H36B 109.5
C33 C36 H36C 109.5
H36A C36 H36C 109.5
H36B C36 H36C 109.5
N7 C37 C38 112.5(2)
N7 C37 Ir1 119.12(18)
C38 C37 Ir1 128.10(19)
C39 C38 C37 122.7(3)
C39 C38 H38 118.7
C37 C38 H38 118.7
C38 C39 C40 120.8(3)
C38 C39 H39 119.6
C40 C39 H39 119.6
C41 C40 C39 117.6(3)
C41 C40 H40 121.2
C39 C40 H40 121.2
N7 C41 C40 119.7(3)
N7 C41 H41 120.2
C40 C41 H41 120.2
N6 B1 N4 110.6(2)
N6 B1 N2 107.6(2)
N4 B1 N2 108.1(2)
N6 B1 H1 110.1
N4 B1 H1 110.2
N2 B1 H1 110.1

loop_
_geom_bond_atom_site_label_1
_geom_bond_atom_site_label_2
_geom_bond_distance
Ir1 C37 1.975(2)
Ir1 N1 2.085(2)
Ir1 C10 2.090(3)
Ir1 C22 2.096(2)
Ir1 N3 2.130(2)
Ir1 N5 2.195(2)
N1 C1 1.345(3)
N1 N2 1.362(3)
N2 C3 1.347(3)
N2 B1 1.545(4)
N3 C13 1.353(3)
N3 N4 1.371(3)
N4 C15 1.353(3)
N4 B1 1.541(4)
N5 C25 1.345(3)
N5 N6 1.375(3)
N6 C27 1.348(3)
N6 B1 1.541(4)
N7 C41 1.361(4)
N7 C37 1.368(3)
N7 H7N 0.882(18)
C1 C2 1.412(4)
C1 C4 1.480(4)
C2 C3 1.377(4)
C2 H2 0.9500
C3 H3 0.9500
C4 C9 1.412(4)
C4 C5 1.420(4)
C5 C6 1.397(4)
C5 C10 1.512(4)
C6 C7 1.400(4)
C6 H6 0.9500
C7 C8 1.389(4)
C7 C11 1.510(4)
C8 C9 1.391(4)
C8 H8 0.9500
C9 C12 1.511(4)
C10 H10A 0.9900
C10 H10B 0.9900
C11 H11A 0.9800
C11 H11B 0.9800
C11 H11C 0.9800
C12 H12A 0.9800
C12 H12B 0.9800
C12 H12C 0.9800
C13 C14 1.413(4)
C13 C16 1.475(3)
C14 C15 1.375(4)
C14 H14 0.9500
C15 H15 0.9500
C16 C21 1.413(4)
C16 C17 1.416(4)
C17 C18 1.404(3)
C17 C22 1.509(4)
C18 C19 1.396(4)
C18 H18 0.9500
C19 C20 1.396(4)
C19 C23 1.509(4)
C20 C21 1.394(4)
C20 H20 0.9500
C21 C24 1.515(4)
C22 H22A 0.9900
C22 H22B 0.9900
C23 H23A 0.9800
C23 H23B 0.9800
C23 H23C 0.9800
C24 H24A 0.9800
C24 H24B 0.9800
C24 H24C 0.9800
C25 C26 1.402(4)
C25 C28 1.491(4)
C26 C27 1.382(4)
C26 H26 0.9500
C27 H27 0.9500
C28 C29 1.402(4)
C28 C33 1.408(4)
C29 C30 1.402(4)
C29 C34 1.514(4)
C30 C31 1.393(4)
C30 H30 0.9500
C31 C32 1.387(4)
C31 C35 1.518(4)
C32 C33 1.401(4)
C32 H32 0.9500
C33 C36 1.509(4)
C34 H34A 0.9800
C34 H34B 0.9800
C34 H34C 0.9800
C35 H35A 0.9800
C35 H35B 0.9800
C35 H35C 0.9800
C36 H36A 0.9800
C36 H36B 0.9800
C36 H36C 0.9800
C37 C38 1.423(3)
C38 C39 1.369(4)
C38 H38 0.9500
C39 C40 1.402(4)
C39 H39 0.9500
C40 C41 1.363(4)
C40 H40 0.9500
C41 H41 0.9500
B1 H1 1.0000

loop_
_geom_hbond_atom_site_label_D
_geom_hbond_atom_site_label_H
_geom_hbond_atom_site_label_A
_geom_hbond_distance_DH
_geom_hbond_distance_HA
_geom_hbond_distance_DA
_geom_hbond_angle_DHA
N7 H7N N3 0.882(18) 2.55(3) 3.107(3) 122(3)

loop_
_geom_torsion_atom_site_label_1
_geom_torsion_atom_site_label_2
_geom_torsion_atom_site_label_3
_geom_torsion_atom_site_label_4
_geom_torsion
C10 Ir1 N1 C1 29.3(2)
C22 Ir1 N1 C1 -64.5(2)
N3 Ir1 N1 C1 -146.6(2)
N5 Ir1 N1 C1 125.3(2)
C10 Ir1 N1 N2 -139.89(19)
C22 Ir1 N1 N2 126.30(19)
N3 Ir1 N1 N2 44.18(18)
N5 Ir1 N1 N2 -43.90(18)
C1 N1 N2 C3 -0.1(3)
Ir1 N1 N2 C3 171.32(18)
C1 N1 N2 B1 -173.5(2)
Ir1 N1 N2 B1 -2.1(3)
C37 Ir1 N3 C13 -67.2(2)
N1 Ir1 N3 C13 112.2(2)
C10 Ir1 N3 C13 95.2(4)
C22 Ir1 N3 C13 18.6(2)
N5 Ir1 N3 C13 -162.7(2)
C37 Ir1 N3 N4 139.52(18)
N1 Ir1 N3 N4 -41.03(18)
C10 Ir1 N3 N4 -58.1(4)
C22 Ir1 N3 N4 -134.68(19)
N5 Ir1 N3 N4 44.05(18)
C13 N3 N4 C15 0.5(3)
Ir1 N3 N4 C15 159.13(18)
C13 N3 N4 B1 -162.1(2)
Ir1 N3 N4 B1 -3.4(3)
C37 Ir1 N5 C25 40.7(3)
N1 Ir1 N5 C25 -135.8(3)
C10 Ir1 N5 C25 -55.3(3)
N3 Ir1 N5 C25 138.3(3)
C37 Ir1 N5 N6 -136.92(17)
N1 Ir1 N5 N6 46.60(17)
C10 Ir1 N5 N6 127.06(17)
N3 Ir1 N5 N6 -39.34(17)
C25 N5 N6 C27 0.5(3)
Ir1 N5 N6 C27 178.85(16)
C25 N5 N6 B1 177.1(2)
Ir1 N5 N6 B1 -4.6(3)
N2 N1 C1 C2 0.0(3)
Ir1 N1 C1 C2 -170.21(18)
N2 N1 C1 C4 179.6(2)
Ir1 N1 C1 C4 9.4(4)
N1 C1 C2 C3 0.1(3)
C4 C1 C2 C3 -179.4(3)
N1 N2 C3 C2 0.2(3)
B1 N2 C3 C2 172.4(3)
C1 C2 C3 N2 -0.2(3)
N1 C1 C4 C9 147.7(2)
C2 C1 C4 C9 -32.7(4)
N1 C1 C4 C5 -31.3(4)
C2 C1 C4 C5 148.2(3)
C9 C4 C5 C6 0.8(4)
C1 C4 C5 C6 179.8(2)
C9 C4 C5 C10 177.0(2)
C1 C4 C5 C10 -3.9(4)
C4 C5 C6 C7 1.5(4)
C10 C5 C6 C7 -174.9(2)
C5 C6 C7 C8 -2.0(4)
C5 C6 C7 C11 176.5(3)
C6 C7 C8 C9 0.4(4)
C11 C7 C8 C9 -178.1(3)
C7 C8 C9 C4 1.8(4)
C7 C8 C9 C12 -178.1(3)
C5 C4 C9 C8 -2.3(4)
C1 C4 C9 C8 178.6(2)
C5 C4 C9 C12 177.5(2)
C1 C4 C9 C12 -1.5(4)
C6 C5 C10 Ir1 -128.2(2)
C4 C5 C10 Ir1 55.6(3)
C37 Ir1 C10 C5 124.48(18)
N1 Ir1 C10 C5 -55.22(18)
C22 Ir1 C10 C5 37.20(19)
N3 Ir1 C10 C5 -38.0(5)
N5 Ir1 C10 C5 -139.25(18)
N4 N3 C13 C14 -1.2(3)
Ir1 N3 C13 C14 -156.72(19)
N4 N3 C13 C16 179.8(2)
Ir1 N3 C13 C16 24.3(3)
N3 C13 C14 C15 1.5(3)
C16 C13 C14 C15 -179.8(3)
N3 N4 C15 C14 0.4(3)
B1 N4 C15 C14 160.9(3)
C13 C14 C15 N4 -1.1(3)
N3 C13 C16 C21 135.8(3)
C14 C13 C16 C21 -42.9(4)
N3 C13 C16 C17 -38.2(3)
C14 C13 C16 C17 143.1(3)
C21 C16 C17 C18 -3.9(4)
C13 C16 C17 C18 170.1(2)
C21 C16 C17 C22 179.0(2)
C13 C16 C17 C22 -7.0(4)
C16 C17 C18 C19 -0.4(4)
C22 C17 C18 C19 176.8(2)
C17 C18 C19 C20 3.6(4)
C17 C18 C19 C23 -174.6(3)
C18 C19 C20 C21 -2.7(4)
C23 C19 C20 C21 175.6(3)
C19 C20 C21 C16 -1.5(4)
C19 C20 C21 C24 178.9(3)
C17 C16 C21 C20 4.8(4)
C13 C16 C21 C20 -169.0(2)
C17 C16 C21 C24 -175.6(3)
C13 C16 C21 C24 10.6(4)
C18 C17 C22 Ir1 -117.1(2)
C16 C17 C22 Ir1 59.9(3)
C37 Ir1 C22 C17 45.15(18)
N1 Ir1 C22 C17 -138.42(17)
C10 Ir1 C22 C17 140.40(18)
N3 Ir1 C22 C17 -53.11(17)
N6 N5 C25 C26 -0.8(3)
Ir1 N5 C25 C26 -178.6(2)
N6 N5 C25 C28 177.2(2)
Ir1 N5 C25 C28 -0.6(4)
N5 C25 C26 C27 0.8(3)
C28 C25 C26 C27 -177.1(3)
N5 N6 C27 C26 0.0(3)
B1 N6 C27 C26 -176.3(2)
C25 C26 C27 N6 -0.5(3)
N5 C25 C28 C29 -94.2(3)
C26 C25 C28 C29 83.5(3)
N5 C25 C28 C33 90.0(3)
C26 C25 C28 C33 -92.3(3)
C33 C28 C29 C30 -3.1(4)
C25 C28 C29 C30 -178.9(2)
C33 C28 C29 C34 172.6(2)
C25 C28 C29 C34 -3.2(4)
C28 C29 C30 C31 0.3(4)
C34 C29 C30 C31 -175.4(2)
C29 C30 C31 C32 1.3(4)
C29 C30 C31 C35 177.4(2)
C30 C31 C32 C33 -0.2(4)
C35 C31 C32 C33 -176.4(3)
C31 C32 C33 C28 -2.4(4)
C31 C32 C33 C36 172.9(3)
C29 C28 C33 C32 4.0(4)
C25 C28 C33 C32 179.8(2)
C29 C28 C33 C36 -171.2(2)
C25 C28 C33 C36 4.6(4)
C41 N7 C37 C38 -1.4(4)
C41 N7 C37 Ir1 172.8(2)
C10 Ir1 C37 N7 166.5(2)
C22 Ir1 C37 N7 -99.5(2)
N3 Ir1 C37 N7 -17.7(2)
N5 Ir1 C37 N7 70.8(2)
C10 Ir1 C37 C38 -20.3(2)
C22 Ir1 C37 C38 73.7(2)
N3 Ir1 C37 C38 155.6(2)
N5 Ir1 C37 C38 -116.0(2)
N7 C37 C38 C39 1.1(4)
Ir1 C37 C38 C39 -172.5(2)
C37 C38 C39 C40 -0.4(4)
C38 C39 C40 C41 -0.1(5)
C37 N7 C41 C40 0.9(5)
C39 C40 C41 N7 -0.1(4)
C27 N6 B1 N4 -122.5(3)
N5 N6 B1 N4 61.6(3)
C27 N6 B1 N2 119.6(3)
N5 N6 B1 N2 -56.3(3)
C15 N4 B1 N6 144.7(3)
N3 N4 B1 N6 -56.6(3)
C15 N4 B1 N2 -97.7(3)
N3 N4 B1 N2 61.0(3)
C3 N2 B1 N6 -110.3(3)
N1 N2 B1 N6 61.4(3)
C3 N2 B1 N4 130.2(3)
N1 N2 B1 N4 -58.2(3)
